data_7049857
loop_
_publ_author_name
'Alexandru, Maria-Gabriela'
'Visinescu, Diana'
'Braun-Cula, Beatrice'
'Shova, Sergiu'
'Lloret, Francesc'
'Julve, Miguel'

_publ_section_title
;
 In situ generation of Ph<sub>3</sub>PO in cyanido-bridged heterometallic
 {Fe<sup>III</sup>Ln<sup>III</sup>}<sub>2</sub> molecular squares (Ln =
 Eu, Sm).
;
_journal_issue 22
_journal_name_full 'Dalton transactions (Cambridge, England : 2003)'
_journal_page_first 7532
_journal_page_last 7536
_journal_paper_doi 10.1039/c9dt01445d
_journal_volume 48
_journal_year 2019
_chemical_formula_moiety 'C76 H64 B2 Eu2 Fe2 N28 O14 P2, 2(C2 H3 N)'
_chemical_formula_sum 'C80 H70 B2 Eu2 Fe2 N30 O14 P2'
_chemical_formula_weight 2174.84
_space_group_crystal_system triclinic
_space_group_IT_number 2
_space_group_name_Hall '-P 1'
_space_group_name_H-M_alt 'P -1'
_symmetry_space_group_name_Hall '-P 1'
_symmetry_space_group_name_H-M 'P -1'
_atom_sites_solution_hydrogens geom
_audit_creation_method SHELXL-2013
_audit_update_record
;
2019-04-04 deposited with the CCDC.    2019-04-25 downloaded from the CCDC.
;
_cell_angle_alpha 85.914(3)
_cell_angle_beta 83.284(3)
_cell_angle_gamma 71.364(3)
_cell_formula_units_Z 1
_cell_length_a 9.3973(7)
_cell_length_b 14.5965(11)
_cell_length_c 17.0615(14)
_cell_measurement_reflns_used 9098
_cell_measurement_temperature 100(2)
_cell_measurement_theta_max 25.08
_cell_measurement_theta_min 2.31
_cell_volume 2200.9(3)
_computing_cell_refinement 'Bruker SAINT'
_computing_data_collection 'Bruker APEX2'
_computing_data_reduction 'Bruker SAINT'
_computing_structure_refinement 'SHELXL-2013 (Sheldrick, 2013)'
_computing_structure_solution 'SHELXS-97 (Sheldrick 2008)'
_diffrn_ambient_temperature 100(2)
_diffrn_measured_fraction_theta_full 0.978
_diffrn_measured_fraction_theta_max 0.990
_diffrn_measurement_device_type 'Bruker D8 VENTURE'
_diffrn_measurement_method '\f and \w scans'
_diffrn_radiation_type MoK\a
_diffrn_radiation_wavelength 0.71073
_diffrn_reflns_av_R_equivalents 0.0317
_diffrn_reflns_av_unetI/netI 0.0165
_diffrn_reflns_Laue_measured_fraction_full 0.978
_diffrn_reflns_Laue_measured_fraction_max 0.990
_diffrn_reflns_limit_h_max 11
_diffrn_reflns_limit_h_min -11
_diffrn_reflns_limit_k_max 17
_diffrn_reflns_limit_k_min -17
_diffrn_reflns_limit_l_max 20
_diffrn_reflns_limit_l_min -20
_diffrn_reflns_number 64408
_diffrn_reflns_point_group_measured_fraction_full 0.978
_diffrn_reflns_point_group_measured_fraction_max 0.990
_diffrn_reflns_theta_full 25.242
_diffrn_reflns_theta_max 25.146
_diffrn_reflns_theta_min 2.308
_exptl_absorpt_coefficient_mu 1.846
_exptl_absorpt_correction_T_max 0.7452
_exptl_absorpt_correction_T_min 0.6170
_exptl_absorpt_correction_type multi-scan
_exptl_absorpt_process_details SADABS
_exptl_crystal_colour red
_exptl_crystal_density_diffrn 1.641
_exptl_crystal_description plate
_exptl_crystal_F_000 1090
_exptl_crystal_preparation 'Magnetic properties'
_exptl_crystal_recrystallization_method 'slow evaporation'
_exptl_crystal_size_max 0.290
_exptl_crystal_size_mid 0.270
_exptl_crystal_size_min 0.080
_refine_diff_density_max 0.693
_refine_diff_density_min -0.654
_refine_diff_density_rms 0.069
_refine_ls_extinction_method none
_refine_ls_goodness_of_fit_ref 1.116
_refine_ls_hydrogen_treatment constr
_refine_ls_matrix_type full
_refine_ls_number_parameters 596
_refine_ls_number_reflns 7812
_refine_ls_number_restraints 18
_refine_ls_restrained_S_all 1.115
_refine_ls_R_factor_all 0.0188
_refine_ls_R_factor_gt 0.0185
_refine_ls_shift/su_max 0.031
_refine_ls_shift/su_mean 0.000
_refine_ls_structure_factor_coef Fsqd
_refine_ls_weighting_details 'w=1/[\s^2^(Fo^2^)+(0.0172P)^2^+2.9463P] where P=(Fo^2^+2Fc^2^)/3'
_refine_ls_weighting_scheme calc
_refine_ls_wR_factor_gt 0.0468
_refine_ls_wR_factor_ref 0.0470
_reflns_Friedel_coverage 0.000
_reflns_number_gt 7713
_reflns_number_total 7812
_reflns_threshold_expression 'I > 2\s(I)'
_cod_data_source_file c9dt01445d2.cif
_cod_data_source_block FeEuP
_cod_depositor_comments 'Adding full bibliography for 7049857--7049858.cif.'
_cod_database_code 7049857
_shelx_space_group_comment
;
The symmetry employed for this shelxl refinement is uniquely defined
by the following loop, which should always be used as a source of
symmetry information in preference to the above space-group names.
They are only intended as comments.
;
_shelx_estimated_absorpt_t_min 0.617
_shelx_estimated_absorpt_t_max 0.866
_shelxl_version_number 2013-4

loop_
_space_group_symop_operation_xyz
'x, y, z'
'-x, -y, -z'

loop_
_atom_site_label
_atom_site_type_symbol
_atom_site_fract_x
_atom_site_fract_y
_atom_site_fract_z
_atom_site_U_iso_or_equiv
_atom_site_adp_type
_atom_site_occupancy
_atom_site_site_symmetry_order
_atom_site_calc_flag
_atom_site_refinement_flags_posn
_atom_site_refinement_flags_adp
Eu1 Eu 0.55272(2) 0.56115(2) 0.26028(2) 0.00626(4) Uani 1 1 d . .
Fe1 Fe 0.43693(3) 0.27325(2) 0.45886(2) 0.00689(6) Uani 1 1 d . .
P1 P 0.41321(6) 0.81598(4) 0.17469(3) 0.00859(10) Uani 1 1 d . .
O1 O 0.46146(16) 0.72492(10) 0.22568(8) 0.0121(3) Uani 1 1 d . .
O2 O 0.66367(17) 0.56198(11) 0.12031(9) 0.0168(3) Uani 1 1 d . .
O3 O 0.77864(17) 0.61629(11) 0.19924(9) 0.0178(3) Uani 1 1 d . .
O4 O 0.8558(2) 0.60859(18) 0.07327(11) 0.0442(6) Uani 1 1 d . .
O5 O 0.79816(16) 0.43433(10) 0.26589(9) 0.0143(3) Uani 1 1 d . .
O6 O 0.63599(16) 0.39111(10) 0.21001(8) 0.0135(3) Uani 1 1 d . .
O7 O 0.84994(17) 0.28394(10) 0.23505(10) 0.0194(3) Uani 1 1 d . .
N1 N 0.7674(2) 0.59651(14) 0.12984(11) 0.0186(4) Uani 1 1 d . .
N2 N 0.76317(19) 0.36737(12) 0.23664(10) 0.0120(4) Uani 1 1 d . .
N3 N 0.5151(2) 0.44431(12) 0.36943(10) 0.0130(4) Uani 1 1 d . .
N4 N 0.6013(2) 0.63112(12) 0.38111(10) 0.0118(3) Uani 1 1 d . .
N5 N 0.46589(19) 0.20597(12) 0.35812(10) 0.0107(3) Uani 1 1 d . .
N6 N 0.3650(2) 0.16126(12) 0.34326(10) 0.0128(4) Uani 1 1 d . .
N7 N 0.1472(2) 0.27989(12) 0.41265(10) 0.0124(4) Uani 1 1 d . .
N8 N 0.22464(19) 0.33482(12) 0.43835(10) 0.0104(3) Uani 1 1 d . .
N9 N 0.28576(19) 0.12725(12) 0.48268(10) 0.0113(3) Uani 1 1 d . .
N10 N 0.38377(19) 0.16308(12) 0.51354(10) 0.0095(3) Uani 1 1 d . .
N11 N 0.7754(2) 0.17343(13) 0.47676(11) 0.0173(4) Uani 1 1 d . .
N12 N 0.36540(19) 0.54711(12) 0.17420(10) 0.0118(3) Uani 1 1 d . .
N13 N 0.1371(2) 0.58588(14) 0.13543(11) 0.0200(4) Uani 1 1 d . .
H13 H 0.0383 0.6092 0.1361 0.024 Uiso 1 1 calc R U
N14 N 0.27149(19) 0.62223(12) 0.32004(10) 0.0099(3) Uani 1 1 d . .
C1 C 0.3527(2) 0.79719(14) 0.08271(12) 0.0119(4) Uani 1 1 d . .
C2 C 0.4584(2) 0.76195(15) 0.01806(12) 0.0159(4) Uani 1 1 d . .
H2 H 0.5628 0.7509 0.0214 0.019 Uiso 1 1 calc R U
C3 C 0.4088(3) 0.74343(16) -0.05099(13) 0.0206(5) Uani 1 1 d . .
H3 H 0.4799 0.7196 -0.0950 0.025 Uiso 1 1 calc R U
C4 C 0.2574(3) 0.75927(17) -0.05635(14) 0.0241(5) Uani 1 1 d . .
H4 H 0.2248 0.7475 -0.1042 0.029 Uiso 1 1 calc R U
C5 C 0.1526(3) 0.79224(18) 0.00788(15) 0.0248(5) Uani 1 1 d . .
H5 H 0.0486 0.8021 0.0043 0.030 Uiso 1 1 calc R U
C6 C 0.2001(2) 0.81076(16) 0.07731(13) 0.0175(4) Uani 1 1 d . .
H6 H 0.1284 0.8328 0.1215 0.021 Uiso 1 1 calc R U
C7 C 0.5655(2) 0.86716(14) 0.15411(12) 0.0111(4) Uani 1 1 d . .
C8 C 0.6715(2) 0.84880(15) 0.20886(12) 0.0144(4) Uani 1 1 d . .
H8 H 0.6644 0.8082 0.2542 0.017 Uiso 1 1 calc R U
C9 C 0.7871(3) 0.88961(16) 0.19726(14) 0.0182(5) Uani 1 1 d . .
H9 H 0.8582 0.8777 0.2350 0.022 Uiso 1 1 calc R U
C10 C 0.7991(2) 0.94800(16) 0.13045(13) 0.0170(4) Uani 1 1 d . .
H10 H 0.8793 0.9751 0.1222 0.020 Uiso 1 1 calc R U
C11 C 0.6949(3) 0.96660(18) 0.07626(14) 0.0219(5) Uani 1 1 d . .
H11 H 0.7031 1.0069 0.0308 0.026 Uiso 1 1 calc R U
C12 C 0.5778(3) 0.92669(17) 0.08776(14) 0.0207(5) Uani 1 1 d . .
H12 H 0.5059 0.9400 0.0503 0.025 Uiso 1 1 calc R U
C13 C 0.2555(2) 0.90351(14) 0.22593(12) 0.0107(4) Uani 1 1 d . .
C14 C 0.2133(2) 0.88353(16) 0.30474(13) 0.0155(4) Uani 1 1 d . .
H14 H 0.2699 0.8259 0.3307 0.019 Uiso 1 1 calc R U
C15 C 0.0884(3) 0.94785(17) 0.34550(14) 0.0200(5) Uani 1 1 d . .
H15 H 0.0599 0.9341 0.3992 0.024 Uiso 1 1 calc R U
C16 C 0.0059(2) 1.03187(17) 0.30764(14) 0.0198(5) Uani 1 1 d . .
H16 H -0.0806 1.0750 0.3351 0.024 Uiso 1 1 calc R U
C17 C 0.0493(2) 1.05332(16) 0.22965(14) 0.0189(5) Uani 1 1 d . .
H17 H -0.0065 1.1117 0.2043 0.023 Uiso 1 1 calc R U
C18 C 0.1741(2) 0.98979(15) 0.18853(13) 0.0144(4) Uani 1 1 d . .
H18 H 0.2040 1.0048 0.1353 0.017 Uiso 1 1 calc R U
C19 C 0.4885(2) 0.38066(14) 0.40551(11) 0.0106(4) Uani 1 1 d . .
C20 C 0.5886(2) 0.66456(14) 0.44207(12) 0.0096(4) Uani 1 1 d . .
C21 C 0.4070(3) 0.12025(15) 0.27264(13) 0.0184(5) Uani 1 1 d . .
H21 H 0.3556 0.0847 0.2489 0.022 Uiso 1 1 calc R U
C22 C 0.5371(3) 0.13844(16) 0.24041(13) 0.0196(5) Uani 1 1 d . .
H22 H 0.5923 0.1185 0.1909 0.024 Uiso 1 1 calc R U
C23 C 0.5707(3) 0.19229(14) 0.29575(12) 0.0147(4) Uani 1 1 d . .
H23 H 0.6549 0.2157 0.2902 0.018 Uiso 1 1 calc R U
C24 C 0.1361(2) 0.42728(15) 0.43280(12) 0.0137(4) Uani 1 1 d . .
H24 H 0.1616 0.4814 0.4470 0.016 Uiso 1 1 calc R U
C25 C 0.0026(3) 0.43237(16) 0.40337(13) 0.0186(5) Uani 1 1 d . .
H25 H -0.0792 0.4888 0.3936 0.022 Uiso 1 1 calc R U
C26 C 0.0142(2) 0.33763(16) 0.39121(13) 0.0176(4) Uani 1 1 d . .
H26 H -0.0599 0.3168 0.3710 0.021 Uiso 1 1 calc R U
C27 C 0.4251(2) 0.10984(14) 0.57912(12) 0.0123(4) Uani 1 1 d . .
H27 H 0.4934 0.1188 0.6125 0.015 Uiso 1 1 calc R U
C28 C 0.3531(2) 0.03935(15) 0.59117(13) 0.0165(4) Uani 1 1 d . .
H28 H 0.3616 -0.0077 0.6333 0.020 Uiso 1 1 calc R U
C29 C 0.2673(2) 0.05254(15) 0.52883(13) 0.0149(4) Uani 1 1 d . .
H29 H 0.2051 0.0150 0.5199 0.018 Uiso 1 1 calc R U
C30 C 0.6488(2) 0.21204(14) 0.47189(11) 0.0112(4) Uani 1 1 d . .
C31 C 0.2191(2) 0.58861(14) 0.19443(12) 0.0121(4) Uani 1 1 d . .
C32 C 0.2379(3) 0.53920(19) 0.07320(15) 0.0284(6) Uani 1 1 d . .
H32 H 0.2140 0.5264 0.0234 0.034 Uiso 1 1 calc R U
C33 C 0.3795(3) 0.51550(16) 0.09896(13) 0.0174(4) Uani 1 1 d . .
H33 H 0.4718 0.4826 0.0694 0.021 Uiso 1 1 calc R U
C34 C 0.1634(2) 0.62912(14) 0.27193(12) 0.0112(4) Uani 1 1 d . .
C35 C 0.2254(3) 0.65926(15) 0.39151(13) 0.0177(5) Uani 1 1 d . .
H35 H 0.2999 0.6527 0.4265 0.021 Uiso 1 1 calc R U
C36 C 0.0785(3) 0.70599(17) 0.41783(15) 0.0235(5) Uani 1 1 d . .
H36 H 0.0528 0.7341 0.4682 0.028 Uiso 1 1 calc R U
C37 C -0.0300(3) 0.71103(18) 0.36967(15) 0.0252(5) Uani 1 1 d . .
H37 H -0.1335 0.7416 0.3865 0.030 Uiso 1 1 calc R U
C38 C 0.0117(2) 0.67135(16) 0.29626(13) 0.0165(4) Uani 1 1 d . .
H38 H -0.0629 0.6730 0.2626 0.020 Uiso 1 1 calc R U
B1 B 0.2260(3) 0.17040(17) 0.40362(14) 0.0136(5) Uani 1 1 d . .
H1 H 0.1573 0.1375 0.3861 0.016 Uiso 1 1 calc R U
N15 N 0.1978(4) 0.1974(3) 0.08897(17) 0.0560(8) Uani 1 1 d . U
C39 C 0.1865(3) 0.2586(2) 0.12969(18) 0.0376(7) Uani 1 1 d . U
C40 C 0.1757(4) 0.3344(2) 0.1840(2) 0.0469(8) Uani 1 1 d . U
H40A H 0.1932 0.3055 0.2371 0.070 Uiso 1 1 calc R U
H40B H 0.0749 0.3823 0.1854 0.070 Uiso 1 1 calc R U
H40C H 0.2518 0.3661 0.1659 0.070 Uiso 1 1 calc R U

loop_
_atom_site_aniso_label
_atom_site_aniso_U_11
_atom_site_aniso_U_22
_atom_site_aniso_U_33
_atom_site_aniso_U_23
_atom_site_aniso_U_13
_atom_site_aniso_U_12
Eu1 0.00722(6) 0.00508(5) 0.00644(6) -0.00049(3) -0.00217(4) -0.00127(4)
Fe1 0.00932(14) 0.00565(13) 0.00585(13) -0.00078(10) -0.00085(10) -0.00240(11)
P1 0.0088(2) 0.0069(2) 0.0089(2) 0.00132(18) -0.00082(19) -0.00103(19)
O1 0.0130(7) 0.0081(7) 0.0128(7) 0.0033(5) -0.0005(6) -0.0009(6)
O2 0.0132(7) 0.0239(8) 0.0162(8) -0.0022(6) -0.0008(6) -0.0098(6)
O3 0.0150(8) 0.0176(8) 0.0235(8) 0.0017(6) -0.0075(6) -0.0072(6)
O4 0.0301(11) 0.0857(17) 0.0277(10) 0.0155(10) -0.0009(8) -0.0377(11)
O5 0.0134(7) 0.0081(7) 0.0214(8) -0.0027(6) -0.0062(6) -0.0014(6)
O6 0.0126(7) 0.0124(7) 0.0143(7) -0.0028(6) -0.0051(6) -0.0006(6)
O7 0.0170(8) 0.0081(7) 0.0283(9) -0.0036(6) -0.0039(7) 0.0038(6)
N1 0.0114(9) 0.0262(10) 0.0191(10) 0.0068(8) -0.0036(7) -0.0079(8)
N2 0.0134(9) 0.0100(8) 0.0111(8) -0.0012(7) 0.0000(7) -0.0016(7)
N3 0.0161(9) 0.0093(8) 0.0129(9) -0.0007(7) -0.0001(7) -0.0034(7)
N4 0.0147(9) 0.0107(8) 0.0108(9) -0.0011(7) -0.0026(7) -0.0045(7)
N5 0.0148(9) 0.0073(8) 0.0103(8) -0.0006(6) -0.0023(7) -0.0035(7)
N6 0.0172(9) 0.0095(8) 0.0120(9) -0.0031(7) -0.0054(7) -0.0027(7)
N7 0.0135(9) 0.0124(9) 0.0130(9) -0.0019(7) -0.0053(7) -0.0046(7)
N8 0.0133(9) 0.0101(8) 0.0089(8) -0.0019(6) -0.0014(7) -0.0046(7)
N9 0.0109(8) 0.0084(8) 0.0156(9) -0.0025(7) -0.0015(7) -0.0041(7)
N10 0.0099(8) 0.0087(8) 0.0099(8) -0.0017(6) -0.0009(6) -0.0030(7)
N11 0.0155(10) 0.0158(9) 0.0199(10) -0.0040(7) -0.0018(7) -0.0033(8)
N12 0.0112(8) 0.0137(9) 0.0109(8) -0.0014(7) -0.0020(7) -0.0041(7)
N13 0.0177(10) 0.0272(10) 0.0186(10) -0.0024(8) -0.0059(8) -0.0102(8)
N14 0.0099(8) 0.0090(8) 0.0114(8) 0.0011(6) -0.0011(7) -0.0042(7)
C1 0.0161(10) 0.0072(9) 0.0117(10) 0.0006(7) -0.0019(8) -0.0027(8)
C2 0.0163(11) 0.0131(10) 0.0144(10) 0.0021(8) 0.0010(8) -0.0008(8)
C3 0.0283(13) 0.0164(11) 0.0124(11) -0.0011(8) 0.0018(9) -0.0016(9)
C4 0.0353(14) 0.0207(12) 0.0175(11) -0.0053(9) -0.0089(10) -0.0073(10)
C5 0.0213(12) 0.0266(13) 0.0283(13) -0.0092(10) -0.0077(10) -0.0064(10)
C6 0.0154(11) 0.0181(11) 0.0187(11) -0.0073(9) 0.0000(9) -0.0042(9)
C7 0.0101(10) 0.0101(9) 0.0123(10) -0.0004(8) -0.0003(8) -0.0023(8)
C8 0.0182(11) 0.0111(10) 0.0129(10) 0.0002(8) -0.0032(8) -0.0028(8)
C9 0.0158(11) 0.0156(11) 0.0241(12) -0.0007(9) -0.0091(9) -0.0037(9)
C10 0.0118(10) 0.0153(11) 0.0241(12) -0.0050(9) 0.0018(9) -0.0049(8)
C11 0.0248(12) 0.0267(12) 0.0185(11) 0.0069(9) -0.0022(9) -0.0158(10)
C12 0.0203(12) 0.0270(12) 0.0190(11) 0.0107(9) -0.0099(9) -0.0132(10)
C13 0.0103(10) 0.0089(9) 0.0137(10) -0.0029(8) -0.0026(8) -0.0034(8)
C14 0.0146(10) 0.0142(10) 0.0174(11) -0.0002(8) -0.0005(8) -0.0044(8)
C15 0.0178(11) 0.0235(12) 0.0195(11) -0.0076(9) 0.0043(9) -0.0082(9)
C16 0.0114(10) 0.0193(11) 0.0291(13) -0.0139(9) 0.0007(9) -0.0038(9)
C17 0.0158(11) 0.0109(10) 0.0295(13) -0.0067(9) -0.0100(9) 0.0007(9)
C18 0.0158(10) 0.0107(10) 0.0168(11) -0.0029(8) -0.0053(8) -0.0027(8)
C19 0.0119(10) 0.0111(10) 0.0077(9) -0.0039(8) -0.0004(7) -0.0015(8)
C20 0.0089(9) 0.0075(9) 0.0131(10) 0.0021(8) -0.0021(8) -0.0038(7)
C21 0.0290(12) 0.0116(10) 0.0129(10) -0.0055(8) -0.0089(9) -0.0006(9)
C22 0.0300(13) 0.0146(11) 0.0088(10) -0.0028(8) 0.0001(9) 0.0005(9)
C23 0.0203(11) 0.0088(10) 0.0112(10) 0.0011(8) 0.0021(8) -0.0009(8)
C24 0.0164(10) 0.0092(10) 0.0132(10) -0.0018(8) -0.0003(8) -0.0009(8)
C25 0.0165(11) 0.0147(11) 0.0201(11) 0.0003(9) -0.0066(9) 0.0028(9)
C26 0.0146(11) 0.0187(11) 0.0190(11) -0.0015(9) -0.0088(9) -0.0019(9)
C27 0.0119(10) 0.0112(10) 0.0111(10) 0.0008(8) -0.0005(8) -0.0005(8)
C28 0.0178(11) 0.0102(10) 0.0181(11) 0.0037(8) 0.0032(9) -0.0022(8)
C29 0.0130(10) 0.0084(10) 0.0233(11) -0.0022(8) 0.0034(8) -0.0048(8)
C30 0.0170(11) 0.0094(9) 0.0088(9) -0.0023(7) 0.0000(8) -0.0064(8)
C31 0.0124(10) 0.0110(10) 0.0146(10) 0.0006(8) -0.0035(8) -0.0054(8)
C32 0.0427(16) 0.0303(14) 0.0202(12) 0.0003(10) -0.0103(11) -0.0204(12)
C33 0.0212(11) 0.0235(12) 0.0112(10) -0.0056(9) 0.0004(8) -0.0120(9)
C34 0.0116(10) 0.0081(9) 0.0155(10) 0.0008(8) -0.0030(8) -0.0047(8)
C35 0.0253(12) 0.0143(10) 0.0133(10) 0.0002(8) 0.0000(9) -0.0066(9)
C36 0.0221(12) 0.0217(12) 0.0250(12) -0.0018(10) 0.0045(10) -0.0068(10)
C37 0.0239(13) 0.0236(12) 0.0305(13) -0.0071(10) 0.0056(10) -0.0126(10)
C38 0.0103(10) 0.0164(11) 0.0241(12) -0.0049(9) -0.0018(9) -0.0049(8)
B1 0.0135(11) 0.0117(11) 0.0170(12) -0.0029(9) -0.0052(9) -0.0039(9)
N15 0.066(2) 0.071(2) 0.0353(15) 0.0027(15) 0.0000(14) -0.0310(17)
C39 0.0292(15) 0.0403(17) 0.0382(16) 0.0173(14) 0.0050(12) -0.0108(13)
C40 0.0373(17) 0.0270(15) 0.068(2) 0.0039(14) 0.0161(15) -0.0066(13)

loop_
_atom_type_symbol
_atom_type_description
_atom_type_scat_dispersion_real
_atom_type_scat_dispersion_imag
_atom_type_scat_source
C C 0.0033 0.0016 'International Tables Vol C Tables 4.2.6.8 and 6.1.1.4'
H H 0.0000 0.0000 'International Tables Vol C Tables 4.2.6.8 and 6.1.1.4'
B B 0.0013 0.0007 'International Tables Vol C Tables 4.2.6.8 and 6.1.1.4'
Eu Eu -0.1578 3.6682 'International Tables Vol C Tables 4.2.6.8 and 6.1.1.4'
Fe Fe 0.3463 0.8444 'International Tables Vol C Tables 4.2.6.8 and 6.1.1.4'
N N 0.0061 0.0033 'International Tables Vol C Tables 4.2.6.8 and 6.1.1.4'
O O 0.0106 0.0060 'International Tables Vol C Tables 4.2.6.8 and 6.1.1.4'
P P 0.1023 0.0942 'International Tables Vol C Tables 4.2.6.8 and 6.1.1.4'

loop_
_geom_angle_atom_site_label_1
_geom_angle_atom_site_label_2
_geom_angle_atom_site_label_3
_geom_angle
_geom_angle_site_symmetry_1
_geom_angle_site_symmetry_3
O1 Eu1 O5 138.21(5) . .
O1 Eu1 N12 83.79(5) . .
O5 Eu1 N12 121.06(5) . .
O1 Eu1 O2 79.08(5) . .
O5 Eu1 O2 78.44(5) . .
N12 Eu1 O2 71.74(5) . .
O1 Eu1 N3 139.78(5) . .
O5 Eu1 N3 73.87(5) . .
N12 Eu1 N3 98.79(6) . .
O2 Eu1 N3 140.06(5) . .
O1 Eu1 N4 80.43(5) . .
O5 Eu1 N4 88.71(5) . .
N12 Eu1 N4 147.77(6) . .
O2 Eu1 N4 131.37(5) . .
N3 Eu1 N4 76.50(6) . .
O1 Eu1 O6 145.11(5) . .
O5 Eu1 O6 51.27(5) . .
N12 Eu1 O6 70.99(5) . .
O2 Eu1 O6 70.48(5) . .
N3 Eu1 O6 69.78(5) . .
N4 Eu1 O6 132.94(5) . .
O1 Eu1 O3 71.93(5) . .
O5 Eu1 O3 66.58(5) . .
N12 Eu1 O3 119.68(5) . .
O2 Eu1 O3 50.19(5) . .
N3 Eu1 O3 134.84(5) . .
N4 Eu1 O3 81.57(5) . .
O6 Eu1 O3 99.65(5) . .
O1 Eu1 N14 73.25(5) . .
O5 Eu1 N14 145.79(5) . .
N12 Eu1 N14 64.63(5) . .
O2 Eu1 N14 130.00(5) . .
N3 Eu1 N14 71.93(5) . .
N4 Eu1 N14 83.91(5) . .
O6 Eu1 N14 114.23(5) . .
O3 Eu1 N14 143.98(5) . .
O1 Eu1 N2 152.05(5) . .
O5 Eu1 N2 25.75(5) . .
N12 Eu1 N2 96.37(5) . .
O2 Eu1 N2 74.53(5) . .
N3 Eu1 N2 67.97(5) . .
N4 Eu1 N2 110.59(5) . .
O6 Eu1 N2 25.64(5) . .
O3 Eu1 N2 84.07(5) . .
N14 Eu1 N2 131.94(5) . .
O1 Eu1 N1 73.95(5) . .
O5 Eu1 N1 70.81(5) . .
N12 Eu1 N1 95.63(5) . .
O2 Eu1 N1 24.98(5) . .
N3 Eu1 N1 144.42(5) . .
N4 Eu1 N1 106.61(6) . .
O6 Eu1 N1 84.70(5) . .
O3 Eu1 N1 25.21(5) . .
N14 Eu1 N1 143.18(5) . .
N2 Eu1 N1 78.24(5) . .
C19 Fe1 C20 89.38(8) . 2_666
C19 Fe1 C30 88.40(8) . .
C20 Fe1 C30 89.58(8) 2_666 .
C19 Fe1 N8 90.06(8) . .
C20 Fe1 N8 93.67(8) 2_666 .
C30 Fe1 N8 176.39(8) . .
C19 Fe1 N10 179.93(9) . .
C20 Fe1 N10 90.64(7) 2_666 .
C30 Fe1 N10 91.67(8) . .
N8 Fe1 N10 89.87(7) . .
C19 Fe1 N5 91.71(8) . .
C20 Fe1 N5 178.54(8) 2_666 .
C30 Fe1 N5 89.48(8) . .
N8 Fe1 N5 87.30(7) . .
N10 Fe1 N5 88.28(7) . .
O1 P1 C1 113.17(9) . .
O1 P1 C13 109.45(9) . .
C1 P1 C13 106.66(9) . .
O1 P1 C7 110.27(9) . .
C1 P1 C7 108.79(10) . .
C13 P1 C7 108.34(9) . .
P1 O1 Eu1 159.57(9) . .
N1 O2 Eu1 98.55(12) . .
N1 O3 Eu1 93.96(11) . .
N2 O5 Eu1 97.29(11) . .
N2 O6 Eu1 94.19(11) . .
O4 N1 O2 120.9(2) . .
O4 N1 O3 121.77(19) . .
O2 N1 O3 117.30(17) . .
O4 N1 Eu1 177.24(17) . .
O2 N1 Eu1 56.47(10) . .
O3 N1 Eu1 60.82(10) . .
O7 N2 O6 122.28(17) . .
O7 N2 O5 120.99(17) . .
O6 N2 O5 116.74(16) . .
O7 N2 Eu1 173.31(14) . .
O6 N2 Eu1 60.18(9) . .
O5 N2 Eu1 56.96(9) . .
C19 N3 Eu1 163.90(16) . .
C20 N4 Eu1 163.77(16) . .
C23 N5 N6 107.02(17) . .
C23 N5 Fe1 133.41(15) . .
N6 N5 Fe1 119.57(13) . .
C21 N6 N5 109.41(18) . .
C21 N6 B1 132.24(19) . .
N5 N6 B1 118.24(16) . .
C26 N7 N8 109.44(17) . .
C26 N7 B1 130.99(18) . .
N8 N7 B1 119.14(16) . .
C24 N8 N7 106.53(17) . .
C24 N8 Fe1 133.51(15) . .
N7 N8 Fe1 119.18(13) . .
C29 N9 N10 109.22(17) . .
C29 N9 B1 131.75(18) . .
N10 N9 B1 118.89(16) . .
C27 N10 N9 107.00(16) . .
C27 N10 Fe1 133.57(14) . .
N9 N10 Fe1 119.42(13) . .
C31 N12 C33 106.95(18) . .
C31 N12 Eu1 119.70(13) . .
C33 N12 Eu1 132.54(14) . .
C31 N13 C32 107.27(19) . .
C31 N13 H13 126.4 . .
C32 N13 H13 126.4 . .
C35 N14 C34 117.00(18) . .
C35 N14 Eu1 124.54(14) . .
C34 N14 Eu1 117.84(13) . .
C6 C1 C2 119.49(19) . .
C6 C1 P1 119.72(16) . .
C2 C1 P1 120.61(16) . .
C3 C2 C1 119.3(2) . .
C3 C2 H2 120.4 . .
C1 C2 H2 120.4 . .
C4 C3 C2 120.8(2) . .
C4 C3 H3 119.6 . .
C2 C3 H3 119.6 . .
C3 C4 C5 120.2(2) . .
C3 C4 H4 119.9 . .
C5 C4 H4 119.9 . .
C4 C5 C6 119.8(2) . .
C4 C5 H5 120.1 . .
C6 C5 H5 120.1 . .
C5 C6 C1 120.4(2) . .
C5 C6 H6 119.8 . .
C1 C6 H6 119.8 . .
C12 C7 C8 119.17(19) . .
C12 C7 P1 122.74(16) . .
C8 C7 P1 118.05(16) . .
C9 C8 C7 120.2(2) . .
C9 C8 H8 119.9 . .
C7 C8 H8 119.9 . .
C8 C9 C10 120.1(2) . .
C8 C9 H9 120.0 . .
C10 C9 H9 120.0 . .
C11 C10 C9 120.1(2) . .
C11 C10 H10 119.9 . .
C9 C10 H10 119.9 . .
C10 C11 C12 120.2(2) . .
C10 C11 H11 119.9 . .
C12 C11 H11 119.9 . .
C11 C12 C7 120.2(2) . .
C11 C12 H12 119.9 . .
C7 C12 H12 119.9 . .
C14 C13 C18 119.68(19) . .
C14 C13 P1 118.50(16) . .
C18 C13 P1 121.81(16) . .
C15 C14 C13 120.2(2) . .
C15 C14 H14 119.9 . .
C13 C14 H14 119.9 . .
C16 C15 C14 119.9(2) . .
C16 C15 H15 120.0 . .
C14 C15 H15 120.0 . .
C15 C16 C17 120.2(2) . .
C15 C16 H16 119.9 . .
C17 C16 H16 119.9 . .
C16 C17 C18 120.3(2) . .
C16 C17 H17 119.9 . .
C18 C17 H17 119.9 . .
C17 C18 C13 119.7(2) . .
C17 C18 H18 120.2 . .
C13 C18 H18 120.2 . .
N3 C19 Fe1 175.64(18) . .
N4 C20 Fe1 177.06(18) . 2_666
N6 C21 C22 108.5(2) . .
N6 C21 H21 125.7 . .
C22 C21 H21 125.7 . .
C21 C22 C23 105.43(19) . .
C21 C22 H22 127.3 . .
C23 C22 H22 127.3 . .
N5 C23 C22 109.6(2) . .
N5 C23 H23 125.2 . .
C22 C23 H23 125.2 . .
N8 C24 C25 110.29(19) . .
N8 C24 H24 124.9 . .
C25 C24 H24 124.9 . .
C26 C25 C24 105.01(19) . .
C26 C25 H25 127.5 . .
C24 C25 H25 127.5 . .
N7 C26 C25 108.73(19) . .
N7 C26 H26 125.6 . .
C25 C26 H26 125.6 . .
N10 C27 C28 109.90(19) . .
N10 C27 H27 125.1 . .
C28 C27 H27 125.1 . .
C29 C28 C27 105.07(18) . .
C29 C28 H28 127.5 . .
C27 C28 H28 127.5 . .
N9 C29 C28 108.82(19) . .
N9 C29 H29 125.6 . .
C28 C29 H29 125.6 . .
N11 C30 Fe1 177.04(18) . .
N12 C31 N13 111.05(19) . .
N12 C31 C34 121.51(18) . .
N13 C31 C34 127.43(19) . .
C33 C32 N13 105.8(2) . .
C33 C32 H32 127.1 . .
N13 C32 H32 127.1 . .
N12 C33 C32 109.0(2) . .
N12 C33 H33 125.5 . .
C32 C33 H33 125.5 . .
N14 C34 C38 121.39(19) . .
N14 C34 C31 115.02(18) . .
C38 C34 C31 123.59(19) . .
N14 C35 C36 124.6(2) . .
N14 C35 H35 117.7 . .
C36 C35 H35 117.7 . .
C37 C36 C35 118.0(2) . .
C37 C36 H36 121.0 . .
C35 C36 H36 121.0 . .
C36 C37 C38 119.4(2) . .
C36 C37 H37 120.3 . .
C38 C37 H37 120.3 . .
C37 C38 C34 119.4(2) . .
C37 C38 H38 120.3 . .
C34 C38 H38 120.3 . .
N9 B1 N6 106.86(17) . .
N9 B1 N7 108.17(17) . .
N6 B1 N7 105.80(17) . .
N9 B1 H1 111.9 . .
N6 B1 H1 111.9 . .
N7 B1 H1 111.9 . .
N15 C39 C40 177.8(3) . .
C39 C40 H40A 109.5 . .
C39 C40 H40B 109.5 . .
H40A C40 H40B 109.5 . .
C39 C40 H40C 109.5 . .
H40A C40 H40C 109.5 . .
H40B C40 H40C 109.5 . .

loop_
_geom_bond_atom_site_label_1
_geom_bond_atom_site_label_2
_geom_bond_distance
_geom_bond_site_symmetry_2
Eu1 O1 2.3250(14) .
Eu1 O5 2.4603(14) .
Eu1 N12 2.4850(17) .
Eu1 O2 2.4924(15) .
Eu1 N3 2.5060(17) .
Eu1 N4 2.5139(17) .
Eu1 O6 2.5324(14) .
Eu1 O3 2.5876(15) .
Eu1 N14 2.6100(17) .
Eu1 N2 2.9112(17) .
Eu1 N1 2.9565(18) .
Fe1 C19 1.924(2) .
Fe1 C20 1.930(2) 2_666
Fe1 C30 1.936(2) .
Fe1 N8 1.9704(17) .
Fe1 N10 1.9739(17) .
Fe1 N5 1.9881(17) .
P1 O1 1.5071(14) .
P1 C1 1.798(2) .
P1 C13 1.800(2) .
P1 C7 1.805(2) .
O2 N1 1.262(2) .
O3 N1 1.263(2) .
O4 N1 1.239(3) .
O5 N2 1.275(2) .
O6 N2 1.263(2) .
O7 N2 1.230(2) .
N3 C19 1.156(3) .
N4 C20 1.158(3) .
N5 C23 1.342(3) .
N5 N6 1.365(2) .
N6 C21 1.344(3) .
N6 B1 1.542(3) .
N7 C26 1.340(3) .
N7 N8 1.365(2) .
N7 B1 1.542(3) .
N8 C24 1.343(3) .
N9 C29 1.344(3) .
N9 N10 1.364(2) .
N9 B1 1.537(3) .
N10 C27 1.339(3) .
N11 C30 1.152(3) .
N12 C31 1.327(3) .
N12 C33 1.373(3) .
N13 C31 1.348(3) .
N13 C32 1.394(3) .
N13 H13 0.8800 .
N14 C35 1.337(3) .
N14 C34 1.354(3) .
C1 C6 1.397(3) .
C1 C2 1.402(3) .
C2 C3 1.390(3) .
C2 H2 0.9500 .
C3 C4 1.380(4) .
C3 H3 0.9500 .
C4 C5 1.386(4) .
C4 H4 0.9500 .
C5 C6 1.386(3) .
C5 H5 0.9500 .
C6 H6 0.9500 .
C7 C12 1.394(3) .
C7 C8 1.396(3) .
C8 C9 1.385(3) .
C8 H8 0.9500 .
C9 C10 1.390(3) .
C9 H9 0.9500 .
C10 C11 1.376(3) .
C10 H10 0.9500 .
C11 C12 1.390(3) .
C11 H11 0.9500 .
C12 H12 0.9500 .
C13 C14 1.394(3) .
C13 C18 1.401(3) .
C14 C15 1.393(3) .
C14 H14 0.9500 .
C15 C16 1.385(3) .
C15 H15 0.9500 .
C16 C17 1.389(3) .
C16 H16 0.9500 .
C17 C18 1.390(3) .
C17 H17 0.9500 .
C18 H18 0.9500 .
C20 Fe1 1.930(2) 2_666
C21 C22 1.377(4) .
C21 H21 0.9500 .
C22 C23 1.394(3) .
C22 H22 0.9500 .
C23 H23 0.9500 .
C24 C25 1.384(3) .
C24 H24 0.9500 .
C25 C26 1.381(3) .
C25 H25 0.9500 .
C26 H26 0.9500 .
C27 C28 1.393(3) .
C27 H27 0.9500 .
C28 C29 1.375(3) .
C28 H28 0.9500 .
C29 H29 0.9500 .
C31 C34 1.457(3) .
C32 C33 1.380(3) .
C32 H32 0.9500 .
C33 H33 0.9500 .
C34 C38 1.386(3) .
C35 C36 1.367(3) .
C35 H35 0.9500 .
C36 C37 1.363(4) .
C36 H36 0.9500 .
C37 C38 1.379(3) .
C37 H37 0.9500 .
C38 H38 0.9500 .
B1 H1 1.0000 .
N15 C39 1.142(4) .
C39 C40 1.465(5) .
C40 H40A 0.9800 .
C40 H40B 0.9800 .
C40 H40C 0.9800 .

loop_
_geom_torsion_atom_site_label_1
_geom_torsion_atom_site_label_2
_geom_torsion_atom_site_label_3
_geom_torsion_atom_site_label_4
_geom_torsion
C1 P1 O1 Eu1 26.4(3)
C13 P1 O1 Eu1 145.2(2)
C7 P1 O1 Eu1 -95.7(3)
Eu1 O2 N1 O4 178.9(2)
Eu1 O2 N1 O3 0.22(19)
Eu1 O3 N1 O4 -178.9(2)
Eu1 O3 N1 O2 -0.21(19)
Eu1 O6 N2 O7 172.73(17)
Eu1 O6 N2 O5 -7.03(17)
Eu1 O5 N2 O7 -172.49(16)
Eu1 O5 N2 O6 7.28(17)
C23 N5 N6 C21 0.1(2)
Fe1 N5 N6 C21 -179.54(13)
C23 N5 N6 B1 -176.56(17)
Fe1 N5 N6 B1 3.8(2)
C26 N7 N8 C24 0.4(2)
B1 N7 N8 C24 173.70(18)
C26 N7 N8 Fe1 -170.82(14)
B1 N7 N8 Fe1 2.4(2)
C29 N9 N10 C27 -0.1(2)
B1 N9 N10 C27 -176.30(17)
C29 N9 N10 Fe1 179.43(13)
B1 N9 N10 Fe1 3.2(2)
O1 P1 C1 C6 92.57(18)
C13 P1 C1 C6 -27.84(19)
C7 P1 C1 C6 -144.50(17)
O1 P1 C1 C2 -82.55(18)
C13 P1 C1 C2 157.04(16)
C7 P1 C1 C2 40.38(19)
C6 C1 C2 C3 1.6(3)
P1 C1 C2 C3 176.71(16)
C1 C2 C3 C4 -0.1(3)
C2 C3 C4 C5 -1.2(4)
C3 C4 C5 C6 1.0(4)
C4 C5 C6 C1 0.5(4)
C2 C1 C6 C5 -1.8(3)
P1 C1 C6 C5 -177.00(18)
O1 P1 C7 C12 155.14(18)
C1 P1 C7 C12 30.5(2)
C13 P1 C7 C12 -85.1(2)
O1 P1 C7 C8 -27.34(19)
C1 P1 C7 C8 -152.00(16)
C13 P1 C7 C8 92.42(17)
C12 C7 C8 C9 0.2(3)
P1 C7 C8 C9 -177.45(16)
C7 C8 C9 C10 -0.9(3)
C8 C9 C10 C11 1.0(3)
C9 C10 C11 C12 -0.4(4)
C10 C11 C12 C7 -0.3(4)
C8 C7 C12 C11 0.4(3)
P1 C7 C12 C11 177.91(18)
O1 P1 C13 C14 8.25(19)
C1 P1 C13 C14 131.02(17)
C7 P1 C13 C14 -112.02(17)
O1 P1 C13 C18 -171.05(16)
C1 P1 C13 C18 -48.28(19)
C7 P1 C13 C18 68.68(19)
C18 C13 C14 C15 1.7(3)
P1 C13 C14 C15 -177.64(17)
C13 C14 C15 C16 0.0(3)
C14 C15 C16 C17 -1.5(3)
C15 C16 C17 C18 1.2(3)
C16 C17 C18 C13 0.4(3)
C14 C13 C18 C17 -1.9(3)
P1 C13 C18 C17 177.41(16)
N5 N6 C21 C22 -0.2(2)
B1 N6 C21 C22 175.9(2)
N6 C21 C22 C23 0.2(2)
N6 N5 C23 C22 0.0(2)
Fe1 N5 C23 C22 179.58(15)
C21 C22 C23 N5 -0.1(2)
N7 N8 C24 C25 -0.3(2)
Fe1 N8 C24 C25 169.16(15)
N8 C24 C25 C26 0.0(3)
N8 N7 C26 C25 -0.4(2)
B1 N7 C26 C25 -172.6(2)
C24 C25 C26 N7 0.2(3)
N9 N10 C27 C28 -0.3(2)
Fe1 N10 C27 C28 -179.71(14)
N10 C27 C28 C29 0.5(2)
N10 N9 C29 C28 0.4(2)
B1 N9 C29 C28 176.0(2)
C27 C28 C29 N9 -0.6(2)
C33 N12 C31 N13 -0.3(2)
Eu1 N12 C31 N13 170.67(13)
C33 N12 C31 C34 178.99(19)
Eu1 N12 C31 C34 -10.0(3)
C32 N13 C31 N12 0.1(3)
C32 N13 C31 C34 -179.1(2)
C31 N13 C32 C33 0.1(3)
C31 N12 C33 C32 0.4(2)
Eu1 N12 C33 C32 -168.98(15)
N13 C32 C33 N12 -0.3(3)
C35 N14 C34 C38 -1.0(3)
Eu1 N14 C34 C38 -172.38(15)
C35 N14 C34 C31 179.43(18)
Eu1 N14 C34 C31 8.0(2)
N12 C31 C34 N14 0.9(3)
N13 C31 C34 N14 -179.9(2)
N12 C31 C34 C38 -178.7(2)
N13 C31 C34 C38 0.5(3)
C34 N14 C35 C36 -2.3(3)
Eu1 N14 C35 C36 168.45(17)
N14 C35 C36 C37 3.6(4)
C35 C36 C37 C38 -1.5(4)
C36 C37 C38 C34 -1.5(3)
N14 C34 C38 C37 2.9(3)
C31 C34 C38 C37 -177.6(2)
C29 N9 B1 N6 -119.4(2)
N10 N9 B1 N6 55.8(2)
C29 N9 B1 N7 127.1(2)
N10 N9 B1 N7 -57.7(2)
C21 N6 B1 N9 124.6(2)
N5 N6 B1 N9 -59.6(2)
C21 N6 B1 N7 -120.3(2)
N5 N6 B1 N7 55.5(2)
C26 N7 B1 N9 -134.0(2)
N8 N7 B1 N9 54.5(2)
C26 N7 B1 N6 111.8(2)
N8 N7 B1 N6 -59.7(2)
